data_2105286
loop_
_publ_author_name
'Udovenko, Anatoly A.'
'Laptash, Natalia M.'

_publ_section_title
;
 Dinuclear oxofluorometallates as a new structural type of <i>d</i>^0^
 transition metal oxofluoride compound
;
_journal_coeditor_code BP5045
_journal_issue 6
_journal_name_full 'Acta Crystallographica Section B'
_journal_page_first 602
_journal_page_last 609
_journal_paper_doi 10.1107/S0108768112042577
_journal_volume 68
_journal_year 2012
_chemical_formula_moiety 3(F9Nb2O2),F,10(K)
_chemical_formula_structural 'K3(Nb2O2F9) (KF)0.3333'
_chemical_formula_sum 'F28 K10 Nb6 O6'
_chemical_formula_weight 1576.46
_chemical_name_systematic 'potassium oxofluoroniobate'
_space_group_IT_number 31
_symmetry_cell_setting orthorhombic
_symmetry_space_group_name_Hall 'P 2ac -2'
_symmetry_space_group_name_H-M 'P m n 21'
_atom_sites_solution_hydrogens geom
_atom_sites_solution_primary direct
_atom_sites_solution_secondary difmap
_audit_creation_method SHELXL-97
_cell_angle_alpha 90.00
_cell_angle_beta 90.00
_cell_angle_gamma 90.00
_cell_formula_units_Z 6
_cell_length_a 20.1095(6)
_cell_length_b 7.8045(2)
_cell_length_c 11.4938(4)
_cell_measurement_reflns_used 512
_cell_measurement_temperature 223(2)
_cell_measurement_theta_max 31.90
_cell_measurement_theta_min 2.69
_cell_volume 1803.89(9)
_computing_structure_refinement 'SHELXL-97 (Sheldrick, 1997)'
_computing_structure_solution 'SHELXS-97 (Sheldrick, 1990)'
_diffrn_ambient_temperature 223(2)
_diffrn_measured_fraction_theta_full 0.958
_diffrn_measured_fraction_theta_max 0.958
_diffrn_measurement_device_type 'Bruker P4'
_diffrn_radiation_monochromator graphite
_diffrn_radiation_source 'fine-focus sealed tube'
_diffrn_radiation_type MoK\a
_diffrn_radiation_wavelength 0.71073
_diffrn_reflns_av_R_equivalents 0.0190
_diffrn_reflns_av_sigmaI/netI 0.0186
_diffrn_reflns_limit_h_max 29
_diffrn_reflns_limit_h_min -28
_diffrn_reflns_limit_k_max 10
_diffrn_reflns_limit_k_min -11
_diffrn_reflns_limit_l_max 17
_diffrn_reflns_limit_l_min -16
_diffrn_reflns_number 20107
_diffrn_reflns_theta_full 31.91
_diffrn_reflns_theta_max 31.91
_diffrn_reflns_theta_min 2.80
_exptl_absorpt_coefficient_mu 3.162
_exptl_absorpt_correction_T_max 0.5999
_exptl_absorpt_correction_T_min 0.4311
_exptl_absorpt_correction_type multi-scan
_exptl_absorpt_process_details 'SADABS v.2.03; Bruker 1999'
_exptl_crystal_colour colorless
_exptl_crystal_density_diffrn 2.902
_exptl_crystal_density_method 'not measured'
_exptl_crystal_description Plate
_exptl_crystal_F_000 1472
_exptl_crystal_size_max 0.32
_exptl_crystal_size_mid 0.28
_exptl_crystal_size_min 0.18
_refine_diff_density_max 1.367
_refine_diff_density_min -0.775
_refine_ls_abs_structure_details 'Flack H D (1983), Acta Cryst. A39, 876-881'
_refine_ls_abs_structure_Flack 0.05(6)
_refine_ls_extinction_coef 0.00013(10)
_refine_ls_extinction_expression Fc^*^=kFc[1+0.001xFc^2^\l^3^/sin(2\q)]^-1/4^
_refine_ls_extinction_method SHELXL
_refine_ls_goodness_of_fit_ref 1.180
_refine_ls_hydrogen_treatment mixed
_refine_ls_matrix_type full
_refine_ls_number_parameters 239
_refine_ls_number_reflns 5889
_refine_ls_number_restraints 1
_refine_ls_restrained_S_all 1.180
_refine_ls_R_factor_all 0.0318
_refine_ls_R_factor_gt 0.0314
_refine_ls_shift/su_max 0.014
_refine_ls_shift/su_mean 0.002
_refine_ls_structure_factor_coef Fsqd
_refine_ls_weighting_details 'calc w=1/[\s^2^(Fo^2^)+(0.0447P)^2^+4.7059P] where P=(Fo^2^+2Fc^2^)/3'
_refine_ls_weighting_scheme calc
_refine_ls_wR_factor_gt 0.0922
_refine_ls_wR_factor_ref 0.0925
_reflns_number_gt 5889
_reflns_number_total 5975
_reflns_threshold_expression >2sigma(I)
_cod_data_source_file bp5045.cif
_cod_data_source_block I
_cod_original_sg_symbol_Hall P2ac-2
_cod_original_sg_symbol_H-M Pmn2(1)
_cod_original_formula_sum ' F28 Nb6 O6 K10'
_cod_database_code 2105286
_cod_database_fobs_code 2105286

loop_
_symmetry_equiv_pos_as_xyz
'x, y, z'
'-x+1/2, -y, z+1/2'
'x+1/2, -y, z+1/2'
'-x, y, z'

loop_
_atom_site_type_symbol
_atom_site_label
_atom_site_fract_x
_atom_site_fract_y
_atom_site_fract_z
_atom_site_U_iso_or_equiv
_atom_site_adp_type
_atom_site_calc_flag
_atom_site_refinement_flags
_atom_site_occupancy
_atom_site_symmetry_multiplicity
Nb Nb1 0.694119(14) 0.54920(4) 0.31782(2) 0.02328(5) Uani d . 1 1
Nb Nb2 0.802239(12) 1.00119(4) 0.42425(2) 0.02032(5) Uani d . 1 1
Nb Nb3 0.5000 0.07657(5) 0.51913(3) 0.02165(7) Uani d S 1 2
Nb Nb4 0.5000 0.53236(5) 0.73355(3) 0.02077(7) Uani d S 1 2
K K1 0.5000 0.54735(18) 0.37941(14) 0.0436(3) Uani d S 1 2
K K2 0.64207(5) 0.46945(13) 0.00278(8) 0.0435(2) Uani d . 1 1
K K3 0.67135(4) 0.76061(8) 0.61290(6) 0.02692(13) Uani d . 1 1
K K4 0.87478(4) 0.97010(12) 0.76828(7) 0.03550(18) Uani d . 1 1
K K5 0.0000 0.93829(15) 0.35489(10) 0.0322(2) Uani d S 1 2
K K6 0.83901(4) 0.73830(8) 0.14066(6) 0.02574(13) Uani d . 1 1
F F1 0.78186(14) 0.4685(4) 0.2716(2) 0.0480(7) Uani d . 1 1
F F2 0.69629(14) 0.6967(4) 0.1824(2) 0.0473(7) Uani d . 1 1
F F3 0.62425(12) 0.6942(3) 0.3809(2) 0.0408(6) Uani d . 1 1
F F4 0.70869(13) 0.4663(3) 0.47488(19) 0.0376(5) Uani d . 1 1
F F5 0.75475(14) 0.7516(3) 0.3912(2) 0.0438(6) Uani d . 1 1
F F6 0.87385(13) 0.8739(5) 0.3539(3) 0.0739(10) Uani d . 1 1
F F7 0.77051(16) 1.0426(4) 0.2683(2) 0.0567(8) Uani d . 1 1
F F8 0.71371(12) 1.0506(3) 0.4812(3) 0.0441(6) Uani d . 1 1
F F9 0.81935(15) 0.8788(4) 0.5676(2) 0.0496(7) Uani d . 1 1
F F10 0.56946(10) -0.0149(3) 0.6199(2) 0.0344(5) Uani d . 1 1
F F11 0.56705(10) 0.2271(3) 0.4530(2) 0.0344(5) Uani d . 1 1
F F12 0.5000 0.2707(4) 0.6564(3) 0.0377(8) Uani d S 1 2
F F13 0.5673(3) 0.4272(7) 0.8224(5) 0.1565(16) Uani d . 1 1
F F14 0.5645(2) 0.5641(5) 0.6136(4) 0.1158(12) Uani d . 1 1
O O1 0.6462(2) 0.3870(4) 0.2612(3) 0.0631(10) Uani d . 1 1
O O2 0.84304(17) 1.1876(4) 0.4493(3) 0.0492(8) Uani d . 1 1
O O3 0.5000 -0.0765(5) 0.4103(4) 0.0414(10) Uani d S 1 2
O O4 0.5000 0.7276(5) 0.7987(4) 0.0497(12) Uani d S 1 2
F F15 0.5000 0.1013(9) 0.1186(3) 0.084(2) Uani d S 1 2

loop_
_atom_site_aniso_label
_atom_site_aniso_U_11
_atom_site_aniso_U_22
_atom_site_aniso_U_33
_atom_site_aniso_U_12
_atom_site_aniso_U_13
_atom_site_aniso_U_23
Nb1 0.03248(12) 0.01998(11) 0.01738(9) -0.00326(10) 0.00528(10) -0.00175(9)
Nb2 0.02055(10) 0.02420(11) 0.01620(9) -0.00367(9) 0.00220(9) -0.00127(8)
Nb3 0.01597(13) 0.01967(14) 0.02932(17) 0.000 0.000 0.00198(13)
Nb4 0.01802(14) 0.01919(14) 0.02511(16) 0.000 0.000 0.00084(13)
K1 0.0337(5) 0.0368(6) 0.0602(8) 0.000 0.000 0.0055(6)
K2 0.0531(5) 0.0402(4) 0.0372(4) -0.0021(4) -0.0104(4) -0.0014(3)
K3 0.0320(3) 0.0180(2) 0.0307(3) 0.0015(2) -0.0034(3) -0.0009(2)
K4 0.0379(4) 0.0362(4) 0.0324(3) -0.0028(3) -0.0085(3) -0.0045(3)
K5 0.0312(5) 0.0325(5) 0.0328(5) 0.000 0.000 0.0021(4)
K6 0.0338(3) 0.0196(2) 0.0238(3) -0.0054(2) -0.0013(2) -0.0004(2)
F1 0.0541(14) 0.0393(12) 0.0506(14) 0.0127(11) 0.0240(12) -0.0007(11)
F2 0.0596(15) 0.0521(15) 0.0303(10) -0.0053(12) -0.0004(10) 0.0123(11)
F3 0.0361(10) 0.0455(13) 0.0410(11) 0.0099(10) 0.0013(9) -0.0014(10)
F4 0.0533(13) 0.0353(11) 0.0241(9) 0.0023(10) 0.0087(9) 0.0084(8)
F5 0.0534(13) 0.0263(10) 0.0517(14) -0.0127(10) -0.0101(11) 0.0008(9)
F6 0.0319(11) 0.119(2) 0.0707(16) -0.0041(15) 0.0185(11) -0.0570(17)
F7 0.0734(17) 0.0608(15) 0.0359(11) -0.0270(14) -0.0190(12) 0.0208(11)
F8 0.0331(11) 0.0396(12) 0.0597(15) 0.0078(10) 0.0143(11) -0.0073(11)
F9 0.0729(16) 0.0481(14) 0.0279(10) 0.0069(14) -0.0180(11) 0.0043(10)
F10 0.0214(8) 0.0308(10) 0.0509(13) 0.0045(7) -0.0032(9) 0.0084(9)
F11 0.0273(9) 0.0379(11) 0.0379(10) -0.0074(8) 0.0076(8) 0.0065(9)
F12 0.0595(19) 0.0196(12) 0.0339(14) 0.000 0.000 -0.0012(11)
F13 0.200(3) 0.114(3) 0.156(3) 0.080(3) -0.145(2) -0.068(3)
F14 0.132(2) 0.080(2) 0.135(3) -0.0669(18) 0.100(2) -0.0600(19)
O1 0.097(2) 0.0439(15) 0.0485(17) -0.0395(17) 0.0126(18) -0.0171(14)
O2 0.0542(16) 0.0410(15) 0.0526(17) -0.0226(14) -0.0003(14) -0.0096(13)
O3 0.047(2) 0.0306(18) 0.046(2) 0.000 0.000 -0.0107(17)
O4 0.076(3) 0.0228(17) 0.050(2) 0.000 0.000 -0.0110(17)
F15 0.0131(11) 0.229(6) 0.0091(10) 0.000 0.000 -0.004(2)

loop_
_atom_type_symbol
_atom_type_description
_atom_type_scat_dispersion_real
_atom_type_scat_dispersion_imag
_atom_type_scat_source
O O 0.0106 0.0060 'International Tables Vol C Tables 4.2.6.8 and 6.1.1.4'
F F 0.0171 0.0103 'International Tables Vol C Tables 4.2.6.8 and 6.1.1.4'
K K 0.2009 0.2494 'International Tables Vol C Tables 4.2.6.8 and 6.1.1.4'
Nb Nb -2.0727 0.6215 'International Tables Vol C Tables 4.2.6.8 and 6.1.1.4'

loop_
_geom_angle_atom_site_label_1
_geom_angle_atom_site_label_2
_geom_angle_atom_site_label_3
_geom_angle_site_symmetry_1
_geom_angle_site_symmetry_3
_geom_angle
O1 Nb1 F2 . . 98.40(15)
O1 Nb1 F4 . . 101.04(14)
F2 Nb1 F4 . . 160.54(12)
O1 Nb1 F3 . . 99.48(16)
F2 Nb1 F3 . . 88.28(12)
F4 Nb1 F3 . . 87.49(11)
O1 Nb1 F1 . . 99.59(16)
F2 Nb1 F1 . . 87.29(12)
F4 Nb1 F1 . . 90.52(12)
F3 Nb1 F1 . . 160.85(12)
O1 Nb1 F5 . . 179.23(15)
F2 Nb1 F5 . . 82.37(11)
F4 Nb1 F5 . . 78.20(10)
F3 Nb1 F5 . . 80.62(11)
F1 Nb1 F5 . . 80.33(11)
O2 Nb2 F6 . . 98.74(16)
O2 Nb2 F7 . . 100.01(15)
F6 Nb2 F7 . . 86.77(14)
O2 Nb2 F9 . . 101.13(15)
F6 Nb2 F9 . . 88.29(14)
F7 Nb2 F9 . . 158.79(13)
O2 Nb2 F8 . . 102.52(14)
F6 Nb2 F8 . . 158.72(13)
F7 Nb2 F8 . . 88.67(14)
F9 Nb2 F8 . . 88.49(13)
O2 Nb2 F5 . . 176.73(14)
F6 Nb2 F5 . . 78.21(13)
F7 Nb2 F5 . . 81.08(12)
F9 Nb2 F5 . . 77.72(11)
F8 Nb2 F5 . . 80.55(11)
O3 Nb3 F11 . . 97.74(13)
O3 Nb3 F11 . 4_655 97.74(13)
F11 Nb3 F11 . 4_655 87.86(13)
O3 Nb3 F10 . . 100.19(13)
F11 Nb3 F10 . . 87.51(9)
F11 Nb3 F10 4_655 . 161.93(10)
O3 Nb3 F10 . 4_655 100.19(13)
F11 Nb3 F10 . 4_655 161.93(10)
F11 Nb3 F10 4_655 4_655 87.51(9)
F10 Nb3 F10 . 4_655 91.52(14)
O3 Nb3 F12 . . 179.84(17)
F11 Nb3 F12 . . 82.15(9)
F11 Nb3 F12 4_655 . 82.15(9)
F10 Nb3 F12 . . 79.92(9)
F10 Nb3 F12 4_655 . 79.92(9)
O4 Nb4 F13 . . 98.76(19)
O4 Nb4 F13 . 4_655 98.76(19)
F13 Nb4 F13 . 4_655 91.9(4)
O4 Nb4 F14 . 4_655 101.63(16)
F13 Nb4 F14 . 4_655 159.44(19)
F13 Nb4 F14 4_655 4_655 87.7(2)
O4 Nb4 F14 . . 101.63(16)
F13 Nb4 F14 . . 87.7(2)
F13 Nb4 F14 4_655 . 159.44(19)
F14 Nb4 F14 4_655 . 85.7(3)
O4 Nb4 F12 . . 177.31(18)
F13 Nb4 F12 . . 79.40(16)
F13 Nb4 F12 4_655 . 79.40(16)
F14 Nb4 F12 4_655 . 80.31(13)
F14 Nb4 F12 . . 80.31(13)

loop_
_geom_bond_atom_site_label_1
_geom_bond_atom_site_label_2
_geom_bond_site_symmetry_2
_geom_bond_distance
Nb1 O1 . 1.718(3)
Nb1 F2 . 1.937(3)
Nb1 F4 . 1.940(2)
Nb1 F3 . 1.945(2)
Nb1 F1 . 1.947(3)
Nb1 F5 . 2.166(2)
Nb1 K3 . 3.7994(8)
Nb1 K2 . 3.8203(10)
Nb1 K6 . 3.8489(8)
Nb1 K2 2_665 3.9233(11)
Nb2 O2 . 1.695(3)
Nb2 F6 . 1.928(3)
Nb2 F7 . 1.930(3)
Nb2 F9 . 1.936(2)
Nb2 F8 . 1.936(2)
Nb2 F5 . 2.203(2)
Nb2 K3 . 3.8929(8)
Nb2 K6 . 3.9217(7)
Nb2 K2 2_665 3.9447(11)
Nb2 K4 2_674 3.9919(9)
Nb3 O3 . 1.730(4)
Nb3 F11 . 1.943(2)
Nb3 F11 4_655 1.943(2)
Nb3 F10 . 1.950(2)
Nb3 F10 4_655 1.950(2)
Nb3 F12 . 2.188(3)
Nb3 K6 2_665 3.8104(7)
Nb3 K6 3_465 3.8104(7)
Nb3 K4 3_464 3.8454(9)
Nb3 K4 2_664 3.8454(9)
Nb4 O4 . 1.698(4)
Nb4 F13 . 1.884(5)
Nb4 F13 4_655 1.884(5)
Nb4 F14 4_655 1.909(4)
Nb4 F14 . 1.909(4)
Nb4 F12 . 2.226(3)
Nb4 K5 2_565 3.9290(13)
Nb4 K6 3_465 4.0103(8)
Nb4 K6 2_665 4.0103(8)
Nb4 K1 . 4.0720(17)
Nb4 K3 . 4.1195(8)
Nb4 K3 4_655 4.1195(8)
K1 F3 . 2.749(3)
K1 F3 4_655 2.749(3)
K1 O3 1_565 2.957(4)
K1 F11 4_655 2.963(3)
K1 F11 . 2.963(3)
K1 F14 . 2.992(5)
K1 F14 4_655 2.992(5)
K2 F13 1_554 2.582(5)
K2 O2 2_674 2.763(3)
K2 F9 2_664 2.923(3)
K2 F2 . 2.932(3)
K2 F5 2_664 2.987(3)
K2 O1 . 3.041(4)
K2 F4 2_664 3.059(3)
K2 F1 2_664 3.104(3)
K2 F6 2_664 3.195(4)
K3 F7 2_675 2.630(3)
K3 F14 . 2.639(4)
K3 F10 1_565 2.697(2)
K3 F1 2_665 2.722(3)
K3 F8 . 2.853(3)
K3 F3 . 2.877(3)
K3 F4 . 2.890(3)
K3 F5 . 3.051(3)
K3 F9 . 3.159(3)
K4 F9 . 2.659(3)
K4 O1 2_665 2.820(4)
K4 F11 2_665 2.871(2)
K4 F3 2_675 2.922(3)
K4 F7 2_675 2.923(3)
K4 F8 2_675 3.030(3)
K4 F15 2_665 3.100(2)
K4 O3 2_665 3.114(3)
K4 F2 2_675 3.127(3)
K5 F6 1_455 2.586(3)
K5 F6 4_655 2.586(3)
K5 O4 2_574 2.686(4)
K5 F12 2_564 2.804(3)
K5 F15 2_565 3.047(3)
K5 F10 2_564 3.099(3)
K5 F10 3_464 3.099(3)
K5 F13 2_564 3.179(6)
K5 F13 3_464 3.179(6)
K6 F4 2_664 2.665(2)
K6 F8 2_674 2.682(3)
K6 F6 . 2.760(3)
K6 F1 . 2.832(3)
K6 F10 2_664 2.847(2)
K6 F11 2_664 2.880(2)
K6 F2 . 2.928(3)
K6 F14 2_664 3.071(4)
K6 F13 2_664 3.095(6)
K6 F7 . 3.113(3)
K6 F12 2_664 3.2432(8)
F1 F5 . 2.659(4)
F1 F2 . 2.681(4)
F1 F4 . 2.761(3)
F1 O1 . 2.803(5)
F2 F3 . 2.703(4)
F2 F5 . 2.707(4)
F2 O1 . 2.770(4)
F3 F5 . 2.665(4)
F3 F4 . 2.686(4)
F3 O1 . 2.799(4)
F4 F5 . 2.596(3)
F4 O1 . 2.827(4)
F5 F9 . 2.605(4)
F5 F6 . 2.614(4)
F5 F8 . 2.683(4)
F5 F7 . 2.694(4)
F6 F9 . 2.691(4)
F6 O2 . 2.753(5)
F7 F8 . 2.702(4)
F7 O2 . 2.781(4)
F8 F9 . 2.701(4)
F8 O2 . 2.836(4)
F9 O2 . 2.808(4)
F10 F12 . 2.663(3)
F10 F11 . 2.692(3)
F10 F10 4_655 2.793(4)
F10 O3 . 2.826(5)
F11 F12 . 2.721(4)
F12 F13 . 2.639(5)
F12 F13 4_655 2.639(5)
F12 F10 4_655 2.663(3)
F12 F14 . 2.678(4)
F12 F14 4_655 2.678(4)
F12 F11 4_655 2.721(4)
F13 F14 . 2.627(7)
F13 F13 4_655 2.707(11)
F13 O4 . 2.721(6)
F14 F14 4_655 2.596(8)
F14 O4 . 2.799(6)
